data_7236297
loop_
_publ_author_name
'Zhao, X. X.'
'Li, S. H.'
'Wang, Y.'
'Li, Y. C.'
'Zhao, F. Q.'
'Pang, S. P.'

_publ_section_title
;
 Design and synthesis of energetic materials towards high density and
 positive oxygen balance by N-dinitromethyl functionalization of
 nitroazoles
;
_journal_issue 15
_journal_name_full 'Journal of Materials Chemistry A'
_journal_page_first 5495
_journal_paper_doi 10.1039/C6TA01501H
_journal_volume 4
_journal_year 2016
_chemical_formula_moiety 'H4 N, C3 H N6 O6, 0.13(H2 O)'
_chemical_formula_sum 'C3 H5.26 N7 O6.13'
_chemical_formula_weight 237.44
_space_group_IT_number 14
_space_group_name_Hall '-P 2ybc'
_space_group_name_H-M_alt 'P 1 21/c 1'
_symmetry_cell_setting monoclinic
_symmetry_space_group_name_Hall '-P 2ybc'
_symmetry_space_group_name_H-M 'P 1 21/c 1'
_atom_sites_solution_hydrogens geom
_atom_sites_solution_primary direct
_atom_sites_solution_secondary difmap
_audit_creation_method SHELXL-97
_audit_update_record
;
2015-12-14 deposited with the CCDC.
2016-03-11 downloaded from the CCDC.
;
_cell_angle_alpha 90.00
_cell_angle_beta 98.223(2)
_cell_angle_gamma 90.00
_cell_formula_units_Z 4
_cell_length_a 6.3136(5)
_cell_length_b 15.3604(13)
_cell_length_c 9.3411(8)
_cell_measurement_reflns_used 2607
_cell_measurement_temperature 173(2)
_cell_measurement_theta_max 25.25
_cell_measurement_theta_min 3.45
_cell_volume 896.58(13)
_computing_structure_refinement 'SHELXL-97 (Sheldrick, 2008)'
_computing_structure_solution 'SHELXS-97 (Sheldrick, 2008)'
_diffrn_ambient_temperature 173(2)
_diffrn_measured_fraction_theta_full 0.980
_diffrn_measured_fraction_theta_max 0.980
_diffrn_measurement_device_type 'PHOTON100 CMOS detector'
_diffrn_measurement_method 'omega scan'
_diffrn_radiation_monochromator 'TRIUMPH curved crystal monochromator'
_diffrn_radiation_source 'fine-focus sealed tube'
_diffrn_radiation_type MoK\a
_diffrn_radiation_wavelength 0.71073
_diffrn_reflns_av_R_equivalents 0.0528
_diffrn_reflns_av_sigmaI/netI 0.0514
_diffrn_reflns_limit_h_max 7
_diffrn_reflns_limit_h_min -6
_diffrn_reflns_limit_k_max 18
_diffrn_reflns_limit_k_min -18
_diffrn_reflns_limit_l_max 11
_diffrn_reflns_limit_l_min -10
_diffrn_reflns_number 8925
_diffrn_reflns_theta_full 25.21
_diffrn_reflns_theta_max 25.21
_diffrn_reflns_theta_min 3.26
_exptl_absorpt_coefficient_mu 0.167
_exptl_absorpt_correction_T_max 0.7452
_exptl_absorpt_correction_T_min 0.6864
_exptl_absorpt_correction_type multi-scan
_exptl_absorpt_process_details 'SADABS (Bruker, 2013)'
_exptl_crystal_density_diffrn 1.759
_exptl_crystal_density_method 'not measured'
_exptl_crystal_description block
_exptl_crystal_F_000 485
_exptl_crystal_size_max 0.25
_exptl_crystal_size_mid 0.18
_exptl_crystal_size_min 0.15
_refine_diff_density_max 0.217
_refine_diff_density_min -0.204
_refine_diff_density_rms 0.053
_refine_ls_extinction_method none
_refine_ls_goodness_of_fit_ref 1.020
_refine_ls_hydrogen_treatment mixed
_refine_ls_matrix_type full
_refine_ls_number_parameters 162
_refine_ls_number_reflns 1589
_refine_ls_number_restraints 21
_refine_ls_restrained_S_all 1.015
_refine_ls_R_factor_all 0.0763
_refine_ls_R_factor_gt 0.0424
_refine_ls_shift/su_max 0.000
_refine_ls_shift/su_mean 0.000
_refine_ls_structure_factor_coef Fsqd
_refine_ls_weighting_details 'calc w=1/[\s^2^(Fo^2^)+(0.0332P)^2^+0.5291P] where P=(Fo^2^+2Fc^2^)/3'
_refine_ls_weighting_scheme calc
_refine_ls_wR_factor_gt 0.0762
_refine_ls_wR_factor_ref 0.0865
_reflns_number_gt 1111
_reflns_number_total 1589
_reflns_threshold_expression >2sigma(I)
_cod_data_source_file c6ta01501h2.cif
_cod_data_source_block 1
_cod_depositor_comments
;
The following automatic conversions were performed:

data item '_symmetry_cell_setting' value 'Monoclinic' was changed to
'monoclinic' in accordance with the
/home/saulius/struct/COD-crude-data/automatic-downloads/DataCite-retrospective/RSC/depositions/lib/dictionaries/cif_core.dic
dictionary named 'cif_core.dic' version 2.4.2 last updated on
2011-04-26.

Automatic conversion script
Id: cif_fix_values 6909 2019-04-08 15:41:33Z antanas 
;
_cod_original_sg_symbol_Hall '-P 2ybc  '
_cod_original_sg_symbol_H-M 'P2(1)/c  '
_cod_database_code 7236297

loop_
_symmetry_equiv_pos_as_xyz
'x, y, z'
'-x, y+1/2, -z+1/2'
'-x, -y, -z'
'x, -y-1/2, z-1/2'

loop_
_atom_site_label
_atom_site_type_symbol
_atom_site_fract_x
_atom_site_fract_y
_atom_site_fract_z
_atom_site_U_iso_or_equiv
_atom_site_adp_type
_atom_site_occupancy
_atom_site_symmetry_multiplicity
_atom_site_calc_flag
_atom_site_refinement_flags
C1 C 0.8482(3) 0.22015(14) 1.0492(2) 0.0172(5) Uani 1 1 d .
C2 C 0.6085(4) 0.22301(15) 0.8750(2) 0.0199(6) Uani 1 1 d .
H2 H 0.5107 0.2088 0.7913 0.024 Uiso 1 1 calc R
C3 C 0.4845(4) 0.37292(14) 0.9137(2) 0.0174(5) Uani 1 1 d .
N1 N 0.6117(3) 0.29926(12) 0.94610(19) 0.0176(5) Uani 1 1 d .
N2 N 0.7705(3) 0.29818(12) 1.0627(2) 0.0186(5) Uani 1 1 d .
N3 N 0.7596(3) 0.17073(12) 0.9373(2) 0.0216(5) Uani 1 1 d .
N4 N 0.3169(3) 0.38548(13) 0.9901(2) 0.0199(5) Uani 1 1 d .
N5 N 0.5458(3) 0.43174(13) 0.8154(2) 0.0208(5) Uani 1 1 d .
N6 N 1.0267(3) 0.18850(13) 1.1515(2) 0.0224(5) Uani 1 1 d .
N7 N 0.9935(3) 0.55925(13) 0.7415(2) 0.0219(5) Uani 1 1 d D
H7A H 0.939(3) 0.5988(11) 0.800(2) 0.033 Uiso 1 1 d D
H7B H 1.047(3) 0.5868(12) 0.6699(18) 0.033 Uiso 1 1 d D
H7C H 0.885(3) 0.5227(12) 0.707(2) 0.033 Uiso 1 1 d D
H7D H 1.099(3) 0.5284(12) 0.796(2) 0.033 Uiso 1 1 d D
O1 O 0.1953(3) 0.44924(11) 0.96976(17) 0.0265(4) Uani 1 1 d .
O2 O 0.2903(2) 0.32920(11) 1.08371(17) 0.0239(4) Uani 1 1 d .
O3 O 0.4499(2) 0.50142(11) 0.78732(17) 0.0257(4) Uani 1 1 d .
O4 O 0.7036(3) 0.41084(11) 0.75583(18) 0.0282(5) Uani 1 1 d .
O5 O 1.0726(2) 0.22827(11) 1.26473(17) 0.0262(4) Uani 1 1 d .
O6 O 1.1190(3) 0.12351(11) 1.11663(19) 0.0374(5) Uani 1 1 d .
O7 O 0.379(2) 0.0404(8) 0.9652(14) 0.034(5) Uiso 0.128(5) 1 d P
H7E H 0.4821 0.0745 0.9571 0.041 Uiso 0.128(5) 1 d PR
H7F H 0.2936 0.0660 1.0142 0.041 Uiso 0.128(5) 1 d PR

loop_
_atom_site_aniso_label
_atom_site_aniso_U_11
_atom_site_aniso_U_22
_atom_site_aniso_U_33
_atom_site_aniso_U_23
_atom_site_aniso_U_13
_atom_site_aniso_U_12
C1 0.0160(12) 0.0180(13) 0.0182(13) 0.0027(11) 0.0050(11) 0.0013(11)
C2 0.0227(13) 0.0195(14) 0.0175(13) -0.0053(11) 0.0030(11) -0.0025(11)
C3 0.0156(12) 0.0176(13) 0.0186(13) 0.0006(10) 0.0013(11) 0.0022(10)
N1 0.0153(10) 0.0200(11) 0.0166(11) 0.0000(9) -0.0009(9) 0.0008(9)
N2 0.0171(10) 0.0191(11) 0.0185(11) 0.0001(9) -0.0013(9) 0.0004(9)
N3 0.0247(11) 0.0199(11) 0.0202(11) -0.0017(9) 0.0024(9) 0.0019(10)
N4 0.0177(11) 0.0242(12) 0.0165(11) -0.0002(10) -0.0017(9) 0.0015(10)
N5 0.0178(11) 0.0235(12) 0.0204(12) -0.0016(10) 0.0002(10) -0.0012(10)
N6 0.0216(11) 0.0207(12) 0.0242(12) 0.0041(10) 0.0014(10) 0.0004(10)
N7 0.0226(11) 0.0213(12) 0.0219(12) 0.0013(10) 0.0040(9) -0.0005(10)
O1 0.0243(9) 0.0293(10) 0.0262(10) 0.0051(8) 0.0045(7) 0.0140(8)
O2 0.0235(9) 0.0280(10) 0.0204(9) 0.0072(8) 0.0038(8) 0.0003(8)
O3 0.0259(9) 0.0183(9) 0.0320(10) 0.0061(8) 0.0015(8) 0.0043(8)
O4 0.0250(10) 0.0287(10) 0.0339(11) 0.0009(8) 0.0151(9) 0.0016(8)
O5 0.0267(10) 0.0304(11) 0.0202(10) 0.0026(8) -0.0016(8) 0.0009(8)
O6 0.0374(11) 0.0264(11) 0.0463(12) -0.0010(9) -0.0015(9) 0.0163(9)

loop_
_atom_type_symbol
_atom_type_description
_atom_type_scat_dispersion_real
_atom_type_scat_dispersion_imag
_atom_type_scat_source
C C 0.0033 0.0016 'International Tables Vol C Tables 4.2.6.8 and 6.1.1.4'
H H 0.0000 0.0000 'International Tables Vol C Tables 4.2.6.8 and 6.1.1.4'
N N 0.0061 0.0033 'International Tables Vol C Tables 4.2.6.8 and 6.1.1.4'
O O 0.0106 0.0060 'International Tables Vol C Tables 4.2.6.8 and 6.1.1.4'

loop_
_geom_angle_atom_site_label_1
_geom_angle_atom_site_label_2
_geom_angle_atom_site_label_3
_geom_angle
N2 C1 N3 118.2(2)
N2 C1 N6 120.6(2)
N3 C1 N6 121.2(2)
N3 C2 N1 110.72(19)
N3 C2 H2 124.6
N1 C2 H2 124.6
N4 C3 N5 124.3(2)
N4 C3 N1 117.7(2)
N5 C3 N1 117.8(2)
C2 N1 N2 109.84(17)
C2 N1 C3 129.15(19)
N2 N1 C3 120.99(18)
C1 N2 N1 100.13(17)
C2 N3 C1 101.15(18)
O1 N4 O2 120.47(19)
O1 N4 C3 122.51(19)
O2 N4 C3 117.01(19)
O3 N5 O4 121.61(19)
O3 N5 C3 122.0(2)
O4 N5 C3 116.37(19)
O5 N6 O6 125.2(2)
O5 N6 C1 117.94(19)
O6 N6 C1 116.9(2)
H7A N7 H7B 110.3(14)
H7A N7 H7C 107.0(14)
H7B N7 H7C 111.8(14)
H7A N7 H7D 108.6(14)
H7B N7 H7D 109.9(14)
H7C N7 H7D 109.2(14)
H7E O7 H7F 108.3

loop_
_geom_bond_atom_site_label_1
_geom_bond_atom_site_label_2
_geom_bond_distance
C1 N2 1.308(3)
C1 N3 1.346(3)
C1 N6 1.453(3)
C2 N3 1.317(3)
C2 N1 1.345(3)
C2 H2 0.9500
C3 N4 1.372(3)
C3 N5 1.383(3)
C3 N1 1.395(3)
N1 N2 1.371(2)
N4 O1 1.242(2)
N4 O2 1.258(2)
N5 O3 1.239(2)
N5 O4 1.250(2)
N6 O5 1.220(2)
N6 O6 1.224(2)
N7 H7A 0.917(14)
N7 H7B 0.898(14)
N7 H7C 0.907(14)
N7 H7D 0.911(14)
O7 H7E 0.8500
O7 H7F 0.8500
